data_2004106
loop_
_publ_author_name
'Singh, S. K.'
'Kumar, A.'
'Vats, A.'
'Bisht, K. S.'
'Parmar, V. S.'
'Errington, W.'

_publ_section_title
;
 5-Cyanomethyl-3-(4-methylphenyl)-1-phenylpyrazole
;
_journal_issue 11
_journal_name_full 'Acta Crystallographica Section C'
_journal_page_first 2404
_journal_page_last 2406
_journal_paper_doi 10.1107/S0108270195007773
_journal_volume 51
_journal_year 1995
_chemical_formula_moiety 'C18 H15 N3'
_chemical_formula_sum 'C18 H15 N3'
_chemical_formula_weight 273.33
_chemical_name_systematic
;
 1-phenyl-3-(4-methylphenyl)-5-cyanomethylpyrazole
;
_space_group_IT_number 14
_symmetry_cell_setting monoclinic
_symmetry_space_group_name_Hall '-P 2ybc'
_symmetry_space_group_name_H-M 'P 1 21/c 1'
_audit_creation_method SHELXL
_cell_angle_alpha 90.00
_cell_angle_beta 103.26(4)
_cell_angle_gamma 90.00
_cell_formula_units_Z 8
_cell_length_a 30.061(14)
_cell_length_b 7.218(4)
_cell_length_c 14.283(8)
_cell_measurement_reflns_used 30
_cell_measurement_temperature 293(2)
_cell_measurement_theta_max 10
_cell_measurement_theta_min 9
_cell_volume 3017(3)
_computing_cell_refinement 'Siemens P3R3 system'
_computing_data_collection 'Siemens P3R3 system'
_computing_data_reduction 'SHELXTL-Plus (Sheldrick, 1991)'
_computing_structure_refinement 'SHELXL-93 (Sheldrick, 1993)'
_computing_structure_solution SHELXTL-Plus
_diffrn_ambient_temperature 293(2)
_diffrn_measurement_device 'Siemens P3R3'
_diffrn_measurement_method \w-2\q
_diffrn_radiation_monochromator graphite
_diffrn_radiation_source 'normal-focus sealed tube'
_diffrn_radiation_type MoK\a
_diffrn_radiation_wavelength 0.71073
_diffrn_reflns_av_R_equivalents 0.0486
_diffrn_reflns_av_sigmaI/netI 0.0542
_diffrn_reflns_limit_h_max 31
_diffrn_reflns_limit_h_min -32
_diffrn_reflns_limit_k_max 1
_diffrn_reflns_limit_k_min -7
_diffrn_reflns_limit_l_max 15
_diffrn_reflns_limit_l_min 0
_diffrn_reflns_number 4924
_diffrn_reflns_theta_max 22.55
_diffrn_reflns_theta_min 2.78
_diffrn_standards_decay_% none
_diffrn_standards_interval_count 200
_diffrn_standards_number 3
_exptl_absorpt_coefficient_mu 0.073
_exptl_absorpt_correction_type none
_exptl_crystal_colour white
_exptl_crystal_density_diffrn 1.204
_exptl_crystal_description block
_exptl_crystal_F_000 1152
_exptl_crystal_size_max 0.49
_exptl_crystal_size_mid 0.34
_exptl_crystal_size_min 0.19
_refine_diff_density_max 0.184
_refine_diff_density_min -0.171
_refine_ls_extinction_coef 0.0057(8)
_refine_ls_extinction_method 'SHELXL93 (Sheldrick, 1993)'
_refine_ls_goodness_of_fit_all 1.035
_refine_ls_goodness_of_fit_obs 1.035
_refine_ls_hydrogen_treatment 'H atoms riding'
_refine_ls_matrix_type full
_refine_ls_number_parameters 382
_refine_ls_number_reflns 3923
_refine_ls_number_restraints 32
_refine_ls_restrained_S_all 1.223
_refine_ls_restrained_S_obs 1.116
_refine_ls_R_factor_all 0.1053
_refine_ls_R_factor_obs 0.1053
_refine_ls_shift/esd_max -0.478
_refine_ls_shift/esd_mean 0.007
_refine_ls_structure_factor_coef Fsqd
_refine_ls_weighting_details 'w = 1/[\s^2^(Fo^2^)+(0.0682P)^2^+1.4282P] where P=(Fo^2^+2Fc^2^)/3'
_refine_ls_weighting_scheme calc
_refine_ls_wR_factor_all 0.1940
_refine_ls_wR_factor_obs 0.1940
_reflns_number_observed 2530
_reflns_number_total 3948
_reflns_observed_criterion >2sigma(I)
_cod_data_source_file cf1012.cif
_cod_data_source_block spmdel
_cod_depositor_comments
;
The following automatic conversions were performed:

'_refine_ls_weighting_scheme' value 'calc w =
1/[\s^2^(Fo^2^)+(0.0682P)^2^+1.4282P] where P=(Fo^2^+2Fc^2^)/3' was
changed to 'calc'. New tag '_refine_ls_weighting_details' was
created. The value of the new tag was set to 'w =
1/[\s^2^(Fo^2^)+(0.0682P)^2^+1.4282P] where P=(Fo^2^+2Fc^2^)/3'.

Automatic conversion script
Id: cif_fix_values 3143 2015-03-26 13:38:13Z robertas 
;
_cod_original_cell_volume 3017.(3)
_cod_original_sg_symbol_H-M 'P 21/c'
_cod_database_code 2004106

loop_
_symmetry_equiv_pos_as_xyz
'x, y, z'
'-x, y+1/2, -z+1/2'
'-x, -y, -z'
'x, -y-1/2, z-1/2'

loop_
_atom_site_aniso_label
_atom_site_aniso_U_11
_atom_site_aniso_U_22
_atom_site_aniso_U_33
_atom_site_aniso_U_12
_atom_site_aniso_U_13
_atom_site_aniso_U_23
N11 0.045(2) 0.052(2) 0.049(2) 0.003(2) 0.0046(14) 0.002(2)
N12 0.051(2) 0.056(2) 0.049(2) 0.006(2) 0.0070(14) 0.007(2)
N13 0.094(3) 0.084(3) 0.105(3) -0.018(2) -0.034(3) 0.016(2)
N21 0.046(2) 0.062(2) 0.052(2) 0.002(2) 0.0113(14) -0.005(2)
N22 0.047(2) 0.073(2) 0.054(2) 0.003(2) 0.0113(15) -0.006(2)
N23 0.090(3) 0.085(3) 0.145(4) -0.009(2) 0.071(3) -0.017(3)
C11 0.122(4) 0.068(3) 0.081(3) 0.000(3) 0.029(3) 0.019(3)
C12 0.080(3) 0.055(3) 0.049(2) 0.008(2) 0.020(2) 0.002(2)
C13 0.066(3) 0.066(3) 0.065(3) -0.010(2) 0.024(2) 0.002(2)
C14 0.054(2) 0.062(3) 0.053(2) 0.002(2) 0.010(2) -0.003(2)
C15 0.051(2) 0.049(2) 0.046(2) 0.002(2) 0.012(2) -0.005(2)
C16 0.062(3) 0.063(3) 0.048(2) -0.005(2) 0.008(2) 0.001(2)
C17 0.069(3) 0.071(3) 0.045(2) 0.002(2) 0.006(2) 0.005(2)
C18 0.051(2) 0.047(2) 0.041(2) 0.002(2) 0.008(2) -0.003(2)
C19 0.044(2) 0.052(2) 0.055(2) -0.002(2) 0.008(2) -0.001(2)
C110 0.043(2) 0.054(2) 0.051(2) 0.004(2) 0.002(2) -0.003(2)
C111 0.053(2) 0.059(3) 0.068(3) -0.003(2) -0.005(2) 0.010(2)
C112 0.061(3) 0.060(3) 0.068(3) -0.003(2) -0.003(2) 0.013(2)
C113 0.043(2) 0.053(2) 0.041(2) 0.003(2) 0.008(2) 0.001(2)
C114 0.053(2) 0.076(3) 0.068(3) 0.005(2) 0.017(2) -0.016(2)
C115 0.052(3) 0.114(4) 0.067(3) 0.003(3) 0.020(2) -0.007(3)
C116 0.061(3) 0.111(4) 0.061(3) -0.025(3) 0.015(2) -0.004(3)
C117 0.066(3) 0.067(3) 0.069(3) -0.015(2) 0.013(2) -0.006(2)
C118 0.049(2) 0.062(3) 0.058(2) -0.004(2) 0.015(2) -0.004(2)
C21 0.133(5) 0.090(4) 0.083(3) 0.005(3) 0.028(3) -0.020(3)
C22 0.085(3) 0.069(3) 0.050(2) 0.007(3) 0.010(2) -0.008(2)
C23 0.074(3) 0.089(3) 0.055(3) 0.012(3) 0.020(2) -0.008(3)
C24 0.063(3) 0.077(3) 0.053(2) -0.004(2) 0.018(2) -0.006(2)
C25 0.052(2) 0.061(3) 0.039(2) 0.001(2) 0.010(2) 0.001(2)
C26 0.063(3) 0.067(3) 0.055(2) -0.002(2) 0.015(2) -0.002(2)
C27 0.075(3) 0.071(3) 0.059(3) -0.009(2) 0.010(2) -0.003(2)
C28 0.054(2) 0.058(2) 0.041(2) 0.002(2) 0.011(2) 0.004(2)
C29 0.043(2) 0.062(3) 0.053(2) 0.002(2) 0.010(2) 0.005(2)
C210 0.043(2) 0.058(2) 0.051(2) 0.006(2) 0.012(2) 0.004(2)
C211 0.052(2) 0.063(3) 0.079(3) -0.002(2) 0.022(2) 0.002(2)
C212 0.063(3) 0.061(3) 0.081(3) 0.002(2) 0.028(2) -0.011(2)
C213 0.045(2) 0.063(3) 0.044(2) -0.005(2) 0.012(2) -0.003(2)
C214 0.056(3) 0.081(3) 0.067(3) 0.005(2) -0.002(2) -0.004(2)
C215 0.053(3) 0.132(5) 0.076(3) 0.002(3) -0.005(2) -0.010(3)
C216 0.072(4) 0.122(5) 0.082(4) -0.039(4) 0.026(3) -0.022(3)
C217 0.088(4) 0.081(3) 0.090(3) -0.029(3) 0.031(3) 0.005(3)
C218 0.062(3) 0.074(3) 0.065(3) -0.011(2) 0.015(2) 0.012(2)

loop_
_atom_site_label
_atom_site_occupancy
_atom_site_fract_x
_atom_site_fract_y
_atom_site_fract_z
_atom_site_U_iso_or_equiv
_atom_site_thermal_displace_type
_atom_site_calc_flag
_atom_site_refinement_flags
_atom_site_type_symbol
N11 1 .13424(9) .3707(4) .4400(2) .0499(8) Uani d . N
N12 1 .14533(10) .2307(4) .5037(2) .0524(8) Uani d . N
N13 1 -.00090(15) .3809(6) .2029(3) .1035(15) Uani d . N
N21 1 .36526(10) .6432(4) .8125(2) .0529(8) Uani d . N
N22 1 .35529(10) .7881(5) .8643(2) .0581(8) Uani d . N
N23 1 .50153(15) .6167(6) .7088(3) .0998(14) Uani d . N
C11 1 .1091(2) -0.5376(6) .7171(3) .0895(15) Uani d . C
H11A 1 .1173(11) -0.5142(7) .7850(3) .134 Uiso calc R H
H11B 1 .1316(8) -0.6167(18) .6997(18) .134 Uiso calc R H
H11C 1 .0798(3) -0.597(2) .7007(18) .134 Uiso calc R H
C12 1 .10702(15) -0.3565(6) .6633(3) .0604(11) Uani d D C
C13 1 .06945(14) -0.3061(6) .5934(3) .0645(11) Uani d D C
H13 1 .04427(14) -0.3847(6) .5799(3) .077 Uiso calc R H
C14 1 .06786(13) -0.1429(5) .5427(3) .0565(10) Uani d D C
H14 1 .04181(13) -0.1135(5) .4959(3) .068 Uiso calc R H
C15 1 .10487(11) -.0216(5) .5608(2) .0485(9) Uani d D C
C16 1 .14242(13) -.0704(5) .6331(3) .0583(10) Uani d D C
H16 1 .16740(13) .0091(5) .6481(3) .070 Uiso calc R H
C17 1 .14337(14) -0.2338(6) .6827(3) .0625(11) Uani d D C
H17 1 .16905(14) -0.2627(6) .7306(3) .075 Uiso calc R H
C18 1 .10576(12) .1434(5) .5023(2) .0465(9) Uani d . C
C19 1 .06988(12) .2305(5) .4368(2) .0509(9) Uani d . C
H19 1 .03921(12) .1967(5) .4225(2) .061 Uiso calc R H
C110 1 .08885(12) .3735(5) .3986(2) .0506(9) Uani d . C
C111 1 .06871(12) .5140(5) .3237(3) .0630(11) Uani d . C
H11D 1 .05941(12) .6223(5) .3547(3) .076 Uiso calc R H
H11E 1 .09169(12) .5525(5) .2899(3) .076 Uiso calc R H
C112 1 .02988(15) .4401(6) .2559(3) .0659(11) Uani d . C
C113 1 .16927(11) .4959(5) .4269(2) .0459(9) Uani d D C
C114 1 .20692(13) .4297(6) .3977(3) .0654(11) Uani d D C
H114 1 .20953(13) .3047(6) .3842(3) .078 Uiso calc R H
C115 1 .24080(14) .5545(8) .3890(3) .0765(13) Uani d D C
H115 1 .26606(14) .5129(8) .3678(3) .092 Uiso calc R H
C116 1 .23778(15) .7370(8) .4110(3) .0773(13) Uani d D C
H116 1 .26126(15) .8182(8) .4068(3) .093 Uiso calc R H
C117 1 .20025(14) .7995(6) .4391(3) .0678(12) Uani d D C
H117 1 .19793(14) .9244(6) .4534(3) .081 Uiso calc R H
C118 1 .16555(12) .6794(5) .4466(3) .0560(10) Uani d D C
H118 1 .13976(12) .7233(5) .4651(3) .067 Uiso calc R H
C21 1 .3959(2) 1.5539(7) 1.1101(3) .101(2) Uani d . C
H21A 1 .4054(12) 1.5332(11) 1.1782(4) .152 Uiso calc R H
H21B 1 .3655(3) 1.604(3) 1.095(2) .152 Uiso calc R H
H21C 1 .4164(9) 1.6398(18) 1.0905(19) .152 Uiso calc R H
C22 1 .3965(2) 1.3740(6) 1.0580(3) .0687(12) Uani d D C
C23 1 .36009(15) 1.2526(7) 1.0438(3) .0718(12) Uani d D C
H23 1 .33452(15) 1.2838(7) 1.0668(3) .086 Uiso calc R H
C24 1 .36057(13) 1.0874(6) .9968(3) .0636(11) Uani d D C
H24 1 .33580(13) 1.0074(6) .9903(3) .076 Uiso calc R H
C25 1 .39729(12) 1.0374(5) .9587(2) .0510(9) Uani d D C
C26 1 .43414(14) 1.1573(6) .9740(3) .0617(11) Uani d D C
H26 1 .45971(14) 1.1263(6) .9510(3) .074 Uiso calc R H
C27 1 .43370(15) 1.3224(6) 1.0230(3) .0692(12) Uani d D C
H27 1 .45902(15) 1.4001(6) 1.0325(3) .083 Uiso calc R H
C28 1 .39579(12) .8713(5) .9006(2) .0510(9) Uani d . C
C29 1 .43082(12) .7777(5) .8703(2) .0531(10) Uani d . C
H29 1 .46172(12) .8078(5) .8852(2) .064 Uiso calc R H
C210 1 .41085(12) .6350(5) .8151(2) .0505(9) Uani d . C
C211 1 .43012(12) .4922(6) .7594(3) .0635(11) Uani d . C
H21D 1 .43835(12) .3824(6) .7987(3) .076 Uiso calc R H
H21E 1 .40706(12) .4573(6) .7027(3) .076 Uiso calc R H
C212 1 .47009(15) .5621(6) .7303(3) .0662(11) Uani d . C
C213 1 .32915(12) .5263(6) .7639(2) .0506(9) Uani d D C
C214 1 .29095(13) .6053(6) .7057(3) .0703(12) Uani d D C
H214 1 .28907(13) .7330(6) .6968(3) .084 Uiso calc R H
C215 1 .25560(15) .4919(9) .6609(3) .090(2) Uani d D C
H215 1 .22946(15) .5440(9) .6223(3) .108 Uiso calc R H
C216 1 .2583(2) .3064(9) .6723(4) .091(2) Uani d D C
H216 1 .2343(2) .2316(9) .6407(4) .109 Uiso calc R H
C217 1 .2964(2) .2278(7) .7305(3) .0845(14) Uani d D C
H217 1 .2983(2) .1000(7) .7385(3) .101 Uiso calc R H
C218 1 .33191(14) .3408(6) .7771(3) .0670(11) Uani d D C
H218 1 .35763(14) .2890(6) .8174(3) .080 Uiso calc R H

loop_
_atom_type_symbol
_atom_type_description
_atom_type_scat_dispersion_real
_atom_type_scat_dispersion_imag
_atom_type_scat_source
C C 0.0033 0.0016 'International Tables Vol C Tables 4.2.6.8 and 6.1.1.4'
H H 0.0000 0.0000 'International Tables Vol C Tables 4.2.6.8 and 6.1.1.4'
N N 0.0061 0.0033 'International Tables Vol C Tables 4.2.6.8 and 6.1.1.4'

loop_
_geom_angle_atom_site_label_1
_geom_angle_atom_site_label_2
_geom_angle_atom_site_label_3
_geom_angle
_geom_angle_publ_flag
N12 N11 C110 111.9(3) y
N12 N11 C113 119.0(3) y
C110 N11 C113 129.1(3) y
C18 N12 N11 105.1(3) y
N22 N21 C210 111.4(3) y
N22 N21 C213 119.0(3) y
C210 N21 C213 129.5(3) y
C28 N22 N21 105.1(3) y
C13 C12 C17 117.1(4) ?
C13 C12 C11 122.0(4) ?
C17 C12 C11 120.9(4) ?
C12 C13 C14 122.1(4) ?
C13 C14 C15 120.7(4) ?
C16 C15 C14 117.2(3) ?
C16 C15 C18 120.9(3) ?
C14 C15 C18 121.7(3) ?
C17 C16 C15 121.2(4) ?
C16 C17 C12 121.6(4) ?
N12 C18 C19 110.0(3) y
N12 C18 C15 120.5(3) y
C19 C18 C15 129.4(3) y
C110 C19 C18 106.3(3) y
C19 C110 N11 106.7(3) y
C19 C110 C111 131.8(3) y
N11 C110 C111 121.5(3) y
C112 C111 C110 111.3(3) ?
N13 C112 C111 179.4(5) y
C118 C113 C114 120.7(4) ?
C118 C113 N11 119.2(3) ?
C114 C113 N11 120.0(3) ?
C113 C114 C115 118.2(4) ?
C116 C115 C114 121.3(4) ?
C117 C116 C115 119.6(4) ?
C116 C117 C118 120.6(4) ?
C113 C118 C117 119.7(4) ?
C27 C22 C23 117.2(4) ?
C27 C22 C21 121.2(4) ?
C23 C22 C21 121.6(4) ?
C24 C23 C22 121.9(4) ?
C23 C24 C25 121.2(4) ?
C26 C25 C24 117.1(4) ?
C26 C25 C28 121.7(3) ?
C24 C25 C28 121.1(4) ?
C25 C26 C27 121.3(4) ?
C22 C27 C26 121.3(4) ?
N22 C28 C29 110.1(3) y
N22 C28 C25 119.6(3) y
C29 C28 C25 130.3(3) y
C210 C29 C28 106.4(3) y
C29 C210 N21 107.0(3) y
C29 C210 C211 131.3(3) y
N21 C210 C211 121.6(3) y
C212 C211 C210 111.1(3) ?
N23 C212 C211 179.1(5) y
C218 C213 C214 120.7(4) ?
C218 C213 N21 120.3(3) ?
C214 C213 N21 119.0(4) ?
C215 C214 C213 118.8(4) ?
C216 C215 C214 121.0(5) ?
C215 C216 C217 120.1(5) ?
C216 C217 C218 119.4(5) ?
C213 C218 C217 120.0(4) ?

loop_
_geom_bond_atom_site_label_1
_geom_bond_atom_site_label_2
_geom_bond_distance
_geom_bond_publ_flag
N11 N12 1.350(4) y
N11 C110 1.357(4) y
N11 C113 1.432(4) y
N12 C18 1.342(4) y
N13 C112 1.135(5) y
N21 N22 1.354(4) y
N21 C210 1.364(4) y
N21 C213 1.424(4) y
N22 C28 1.349(4) y
N23 C212 1.129(5) y
C11 C12 1.510(5) ?
C12 C13 1.374(5) ?
C12 C17 1.385(5) ?
C13 C14 1.378(5) ?
C14 C15 1.393(5) ?
C15 C16 1.389(5) ?
C15 C18 1.459(5) y
C16 C17 1.373(5) ?
C18 C19 1.404(5) y
C19 C110 1.353(5) y
C110 C111 1.497(5) y
C111 C112 1.438(6) y
C113 C118 1.364(5) ?
C113 C114 1.378(5) ?
C114 C115 1.387(6) ?
C115 C116 1.362(6) ?
C116 C117 1.358(6) ?
C117 C118 1.379(5) ?
C21 C22 1.498(6) ?
C22 C27 1.378(6) ?
C22 C23 1.380(6) ?
C23 C24 1.370(5) ?
C24 C25 1.386(5) ?
C25 C26 1.383(5) ?
C25 C28 1.453(5) y
C26 C27 1.384(5) ?
C28 C29 1.401(5) y
C29 C210 1.351(5) y
C210 C211 1.498(5) y
C211 C212 1.449(6) y
C213 C218 1.352(5) ?
C213 C214 1.378(5) ?
C214 C215 1.377(6) ?
C215 C216 1.349(7) ?
C216 C217 1.373(6) ?
C217 C218 1.387(6) ?

loop_
_cod_related_entry_id
_cod_related_entry_database
_cod_related_entry_code
1 ChemSpider 789301
